data_4081405
loop_
_publ_author_name
'Dai, Wei'
'Chalkley, Matthew J.'
'Brudvig, Gary W.'
'Hazari, Nilay'
'Melvin, Patrick R.'
'Pokhrel, Ravi'
'Takase, Michael K.'

_publ_section_title
;
 Synthesis and Properties of NHC-Supported Palladium(I) Dimers with
 Bridging Allyl, Cyclopentadienyl, and Indenyl Ligands
;
_journal_issue 18
_journal_name_full Organometallics
_journal_page_first 5114
_journal_paper_doi 10.1021/om400687m
_journal_volume 32
_journal_year 2013
_chemical_formula_sum 'C93 H110 N4 Pd2'
_chemical_formula_weight 1496.65
_chemical_name_systematic
; 
 ? 
;
_space_group_IT_number 14
_symmetry_cell_setting monoclinic
_symmetry_space_group_name_Hall '-P 2ybc'
_symmetry_space_group_name_H-M 'P 1 21/c 1'
_atom_sites_solution_hydrogens geom
_atom_sites_solution_primary direct
_atom_sites_solution_secondary difmap
_audit_creation_method SHELXL-97
_cell_angle_alpha 90.00
_cell_angle_beta 98.096(7)
_cell_angle_gamma 90.00
_cell_formula_units_Z 2
_cell_length_a 13.0237(3)
_cell_length_b 14.3884(3)
_cell_length_c 21.0780(15)
_cell_measurement_reflns_used 80310
_cell_measurement_temperature 150(2)
_cell_measurement_theta_max 30.5
_cell_measurement_theta_min 3.0
_cell_volume 3910.4(3)
_computing_cell_refinement 'CrystalClear-SM Expert 2.0 r12 (Rigaku, 2011)'
_computing_data_collection 'CrystalClear-SM Expert 2.0 r12 (Rigaku, 2011)'
_computing_data_reduction 'CrystalClear-SM Expert 2.0 r12 (Rigaku, 2011)'
_computing_publication_material 'SHELXL-97 (Sheldrick, 2008)'
_computing_structure_refinement 'SHELXL-97 (Sheldrick, 2008)'
_computing_structure_solution 'SHELXS-97 (Sheldrick, 2008)'
_diffrn_ambient_temperature 150(2)
_diffrn_detector_area_resol_mean 10
_diffrn_measured_fraction_theta_full 0.998
_diffrn_measured_fraction_theta_max 0.998
_diffrn_measurement_device_type 'Rigaku R-AXIS RAPID imaging plate'
_diffrn_measurement_method \w
_diffrn_radiation_monochromator graphite
_diffrn_radiation_source 'fine-focus sealed tube'
_diffrn_radiation_type MoK\a
_diffrn_radiation_wavelength 0.71075
_diffrn_reflns_av_R_equivalents 0.0648
_diffrn_reflns_av_sigmaI/netI 0.0309
_diffrn_reflns_limit_h_max 18
_diffrn_reflns_limit_h_min -18
_diffrn_reflns_limit_k_max 20
_diffrn_reflns_limit_k_min -20
_diffrn_reflns_limit_l_max 30
_diffrn_reflns_limit_l_min -30
_diffrn_reflns_number 118556
_diffrn_reflns_theta_full 30.51
_diffrn_reflns_theta_max 30.51
_diffrn_reflns_theta_min 3.00
_exptl_absorpt_coefficient_mu 0.508
_exptl_absorpt_correction_T_max 0.9277
_exptl_absorpt_correction_T_min 0.9277
_exptl_absorpt_correction_type multi-scan
_exptl_absorpt_process_details 'Jacobson, R. (1998) Private Communication'
_exptl_crystal_colour Orange
_exptl_crystal_density_diffrn 1.271
_exptl_crystal_density_method 'not measured'
_exptl_crystal_description Block
_exptl_crystal_F_000 1576
_exptl_crystal_size_max 0.15
_exptl_crystal_size_mid 0.15
_exptl_crystal_size_min 0.15
_refine_diff_density_max 0.503
_refine_diff_density_min -0.615
_refine_diff_density_rms 0.073
_refine_ls_extinction_method none
_refine_ls_goodness_of_fit_ref 1.058
_refine_ls_hydrogen_treatment mixed
_refine_ls_matrix_type full
_refine_ls_number_parameters 625
_refine_ls_number_reflns 11920
_refine_ls_number_restraints 639
_refine_ls_restrained_S_all 1.040
_refine_ls_R_factor_all 0.0489
_refine_ls_R_factor_gt 0.0353
_refine_ls_shift/su_max 0.001
_refine_ls_shift/su_mean 0.000
_refine_ls_structure_factor_coef Fsqd
_refine_ls_weighting_details 'calc w=1/[\s^2^(Fo^2^)+(0.0191P)^2^+3.6169P] where P=(Fo^2^+2Fc^2^)/3'
_refine_ls_weighting_scheme calc
_refine_ls_wR_factor_gt 0.0669
_refine_ls_wR_factor_ref 0.0712
_reflns_number_gt 9760
_reflns_number_total 11920
_reflns_threshold_expression >2sigma(I)
_cod_data_source_file om400687m_si_002.cif
_cod_data_source_block '_IndInd'
_cod_original_sg_symbol_H-M P2(1)/c
_cod_database_code 4081405

loop_
_symmetry_equiv_pos_as_xyz
'x, y, z'
'-x, y+1/2, -z+1/2'
'-x, -y, -z'
'x, -y-1/2, z-1/2'

loop_
_atom_site_label
_atom_site_type_symbol
_atom_site_fract_x
_atom_site_fract_y
_atom_site_fract_z
_atom_site_U_iso_or_equiv
_atom_site_adp_type
_atom_site_occupancy
_atom_site_symmetry_multiplicity
_atom_site_calc_flag
_atom_site_refinement_flags
_atom_site_disorder_assembly
_atom_site_disorder_group
Pd1 Pd 0.507897(10) 0.908808(8) 0.013726(6) 0.01618(3) Uani 1 1 d . . .
C1 C 0.65244(13) 1.00032(13) -0.01537(9) 0.0224(3) Uani 1 1 d D . .
H1 H 0.6939(15) 1.0113(14) 0.0263(8) 0.027 Uiso 1 1 d D . .
C2 C 0.63600(13) 0.90987(13) -0.04251(8) 0.0220(3) Uani 1 1 d D . .
H2 H 0.6763(15) 0.8565(12) -0.0264(9) 0.026 Uiso 1 1 d D . .
C3 C 0.60432(13) 0.92402(12) -0.11133(8) 0.0209(3) Uani 1 1 d . . .
C4 C 0.58727(15) 0.86102(13) -0.16202(9) 0.0277(4) Uani 1 1 d . . .
H4 H 0.5910 0.7961 -0.1540 0.033 Uiso 1 1 calc R . .
C5 C 0.56487(16) 0.89409(15) -0.22432(9) 0.0334(4) Uani 1 1 d . . .
H5 H 0.5524 0.8515 -0.2590 0.040 Uiso 1 1 calc R . .
C6 C 0.56062(17) 0.98916(16) -0.23633(9) 0.0345(5) Uani 1 1 d . . .
H6 H 0.5462 1.0107 -0.2793 0.041 Uiso 1 1 calc R . .
C7 C 0.57709(15) 1.05288(14) -0.18679(9) 0.0288(4) Uani 1 1 d . . .
H7 H 0.5735 1.1176 -0.1956 0.035 Uiso 1 1 calc R . .
C8 C 0.59919(13) 1.02110(12) -0.12351(8) 0.0215(3) Uani 1 1 d . . .
C9 C 0.62548(14) 1.07045(12) -0.06278(9) 0.0222(3) Uani 1 1 d D . .
H9 H 0.6598(15) 1.1317(11) -0.0607(10) 0.027 Uiso 1 1 d D . .
N1 N 0.61665(11) 0.73561(9) 0.07679(7) 0.0194(3) Uani 1 1 d . . .
C21 C 0.72024(13) 0.77405(12) 0.08290(8) 0.0202(3) Uani 1 1 d . . .
C22 C 0.74917(14) 0.84428(12) 0.12772(8) 0.0231(3) Uani 1 1 d . . .
C27 C 0.67485(15) 0.88665(13) 0.16894(9) 0.0265(4) Uani 1 1 d . . .
H27 H 0.6029 0.8687 0.1500 0.032 Uiso 1 1 calc R . .
C28 C 0.6805(2) 0.99256(15) 0.17025(11) 0.0427(5) Uani 1 1 d . . .
H28A H 0.7500 1.0121 0.1894 0.064 Uiso 1 1 calc R . .
H28B H 0.6291 1.0170 0.1958 0.064 Uiso 1 1 calc R . .
H28C H 0.6658 1.0166 0.1264 0.064 Uiso 1 1 calc R . .
C29 C 0.6942(2) 0.84876(19) 0.23703(11) 0.0495(6) Uani 1 1 d . . .
H29A H 0.6888 0.7808 0.2359 0.074 Uiso 1 1 calc R . .
H29B H 0.6425 0.8743 0.2618 0.074 Uiso 1 1 calc R . .
H29C H 0.7638 0.8668 0.2571 0.074 Uiso 1 1 calc R . .
C23 C 0.85257(15) 0.87367(14) 0.13478(10) 0.0301(4) Uani 1 1 d . . .
H23 H 0.8752 0.9209 0.1650 0.036 Uiso 1 1 calc R . .
C24 C 0.92209(15) 0.83556(15) 0.09881(10) 0.0335(4) Uani 1 1 d . . .
H24 H 0.9922 0.8560 0.1049 0.040 Uiso 1 1 calc R . .
C25 C 0.89058(15) 0.76772(15) 0.05387(10) 0.0320(4) Uani 1 1 d . . .
H25 H 0.9392 0.7428 0.0288 0.038 Uiso 1 1 calc R . .
C26 C 0.78896(14) 0.73535(13) 0.04464(9) 0.0248(4) Uani 1 1 d . . .
C30 C 0.75629(17) 0.66249(15) -0.00649(10) 0.0355(5) Uani 1 1 d . . .
H30 H 0.6789 0.6587 -0.0126 0.043 Uiso 1 1 calc R . .
C31 C 0.7896(2) 0.68849(19) -0.07131(11) 0.0486(6) Uani 1 1 d . . .
H31A H 0.7655 0.7515 -0.0833 0.073 Uiso 1 1 calc R . .
H31B H 0.7591 0.6444 -0.1041 0.073 Uiso 1 1 calc R . .
H31C H 0.8654 0.6862 -0.0679 0.073 Uiso 1 1 calc R . .
C32 C 0.7988(2) 0.56605(17) 0.01402(14) 0.0564(7) Uani 1 1 d . . .
H32A H 0.8747 0.5673 0.0193 0.085 Uiso 1 1 calc R . .
H32B H 0.7729 0.5204 -0.0189 0.085 Uiso 1 1 calc R . .
H32C H 0.7758 0.5488 0.0548 0.085 Uiso 1 1 calc R . .
C11 C 0.52763(12) 0.77308(11) 0.04425(8) 0.0175(3) Uani 1 1 d . . .
C12 C 0.60053(14) 0.64610(12) 0.09835(9) 0.0250(4) Uani 1 1 d . . .
H12 H 0.6507 0.6070 0.1222 0.030 Uiso 1 1 calc R . .
C13 C 0.50090(14) 0.62564(12) 0.07909(9) 0.0241(4) Uani 1 1 d . . .
H13 H 0.4668 0.5691 0.0863 0.029 Uiso 1 1 calc R . .
N2 N 0.45666(11) 0.70325(9) 0.04637(7) 0.0182(3) Uani 1 1 d . . .
C41 C 0.34869(13) 0.70165(11) 0.01848(8) 0.0197(3) Uani 1 1 d . . .
C42 C 0.27407(14) 0.69331(12) 0.06001(8) 0.0223(3) Uani 1 1 d . . .
C47 C 0.29986(15) 0.69723(14) 0.13254(9) 0.0288(4) Uani 1 1 d . . .
H47 H 0.3734 0.7182 0.1436 0.035 Uiso 1 1 calc R . .
C48 C 0.22999(17) 0.76705(17) 0.16105(10) 0.0379(5) Uani 1 1 d . . .
H48A H 0.2341 0.8276 0.1402 0.057 Uiso 1 1 calc R . .
H48B H 0.2531 0.7734 0.2072 0.057 Uiso 1 1 calc R . .
H48C H 0.1582 0.7448 0.1540 0.057 Uiso 1 1 calc R . .
C49 C 0.28925(19) 0.60149(18) 0.16296(11) 0.0471(6) Uani 1 1 d . . .
H49A H 0.3083 0.6061 0.2095 0.071 Uiso 1 1 calc R . .
H49B H 0.3353 0.5572 0.1457 0.071 Uiso 1 1 calc R . .
H49C H 0.2173 0.5801 0.1531 0.071 Uiso 1 1 calc R . .
C43 C 0.17094(14) 0.68154(14) 0.03276(10) 0.0295(4) Uani 1 1 d . . .
H43 H 0.1189 0.6749 0.0598 0.035 Uiso 1 1 calc R . .
C44 C 0.14322(15) 0.67942(16) -0.03280(10) 0.0362(5) Uani 1 1 d . . .
H44 H 0.0727 0.6708 -0.0505 0.043 Uiso 1 1 calc R . .
C45 C 0.21796(16) 0.68980(15) -0.07277(9) 0.0323(4) Uani 1 1 d . . .
H45 H 0.1975 0.6893 -0.1178 0.039 Uiso 1 1 calc R . .
C46 C 0.32241(14) 0.70092(12) -0.04872(8) 0.0231(3) Uani 1 1 d . . .
C50 C 0.40402(15) 0.70762(13) -0.09345(8) 0.0261(4) Uani 1 1 d . . .
H50 H 0.4540 0.7577 -0.0771 0.031 Uiso 1 1 calc R . .
C51 C 0.35844(18) 0.73187(17) -0.16228(9) 0.0380(5) Uani 1 1 d . . .
H51A H 0.3134 0.6812 -0.1805 0.057 Uiso 1 1 calc R . .
H51B H 0.4148 0.7407 -0.1880 0.057 Uiso 1 1 calc R . .
H51C H 0.3179 0.7893 -0.1625 0.057 Uiso 1 1 calc R . .
C52 C 0.46432(18) 0.61609(15) -0.09316(10) 0.0369(5) Uani 1 1 d . . .
H52A H 0.4958 0.6016 -0.0493 0.055 Uiso 1 1 calc R . .
H52B H 0.5188 0.6222 -0.1205 0.055 Uiso 1 1 calc R . .
H52C H 0.4169 0.5660 -0.1095 0.055 Uiso 1 1 calc R . .
C7S C 0.0203(5) 0.8211(4) 0.2827(3) 0.0707(17) Uani 0.556(5) 1 d PDU A 1
H7S1 H -0.0240 0.8060 0.3152 0.106 Uiso 0.556(5) 1 calc PR A 1
H7S2 H 0.0828 0.7825 0.2893 0.106 Uiso 0.556(5) 1 calc PR A 1
H7S3 H -0.0178 0.8092 0.2400 0.106 Uiso 0.556(5) 1 calc PR A 1
C1S C 0.0508(4) 0.9233(4) 0.2883(2) 0.0501(12) Uani 0.556(5) 1 d PDU A 1
C2S C 0.0007(6) 0.9840(5) 0.3230(4) 0.0652(17) Uani 0.556(5) 1 d PDU A 1
H2S H -0.0536 0.9623 0.3449 0.078 Uiso 0.556(5) 1 calc PR A 1
C3S C 0.0285(8) 1.0771(5) 0.3265(6) 0.073(2) Uani 0.556(5) 1 d PDU A 1
H3S H -0.0105 1.1187 0.3487 0.087 Uiso 0.556(5) 1 calc PR A 1
C4S C 0.1084(4) 1.1105(4) 0.2997(3) 0.0647(15) Uani 0.556(5) 1 d PDU A 1
H4S H 0.1285 1.1738 0.3050 0.078 Uiso 0.556(5) 1 calc PR A 1
C5S C 0.1606(4) 1.0505(5) 0.2643(3) 0.0668(14) Uani 0.556(5) 1 d PDU A 1
H5S H 0.2150 1.0731 0.2429 0.080 Uiso 0.556(5) 1 calc PR A 1
C6S C 0.1335(7) 0.9568(7) 0.2601(5) 0.0531(19) Uani 0.556(5) 1 d PDU A 1
H6S H 0.1721 0.9153 0.2376 0.064 Uiso 0.556(5) 1 calc PR A 1
C7T C 0.1520(7) 1.1238(6) 0.2629(4) 0.078(2) Uani 0.444(5) 1 d PDU A 2
H7T1 H 0.2169 1.1048 0.2481 0.118 Uiso 0.444(5) 1 calc PR A 2
H7T2 H 0.1675 1.1647 0.3001 0.118 Uiso 0.444(5) 1 calc PR A 2
H7T3 H 0.1086 1.1571 0.2284 0.118 Uiso 0.444(5) 1 calc PR A 2
C1T C 0.0952(5) 1.0391(4) 0.2812(3) 0.0510(14) Uani 0.444(5) 1 d PDU A 2
C2T C 0.0268(10) 1.0427(6) 0.3260(6) 0.0584(19) Uani 0.444(5) 1 d PDU A 2
H2T H 0.0164 1.0994 0.3474 0.070 Uiso 0.444(5) 1 calc PR A 2
C3T C -0.0267(7) 0.9625(6) 0.3396(5) 0.0606(18) Uani 0.444(5) 1 d PDU A 2
H3T H -0.0755 0.9664 0.3690 0.073 Uiso 0.444(5) 1 calc PR A 2
C4T C -0.0116(5) 0.8808(5) 0.3125(3) 0.0544(15) Uani 0.444(5) 1 d PDU A 2
H4T H -0.0485 0.8272 0.3227 0.065 Uiso 0.444(5) 1 calc PR A 2
C5T C 0.0589(5) 0.8757(6) 0.2694(3) 0.0557(15) Uani 0.444(5) 1 d PDU A 2
H5T H 0.0733 0.8174 0.2513 0.067 Uiso 0.444(5) 1 calc PR A 2
C6T C 0.1085(8) 0.9548(8) 0.2522(7) 0.048(2) Uani 0.444(5) 1 d PDU A 2
H6T H 0.1525 0.9511 0.2200 0.058 Uiso 0.444(5) 1 calc PR A 2
C7U C 1.0137(9) 0.1027(9) 0.0976(5) 0.073(3) Uani 0.407(8) 1 d PDU B -1
H7U1 H 1.0773 0.0866 0.1261 0.110 Uiso 0.407(8) 1 calc PR B -1
H7U2 H 0.9536 0.0922 0.1198 0.110 Uiso 0.407(8) 1 calc PR B -1
H7U3 H 1.0162 0.1682 0.0852 0.110 Uiso 0.407(8) 1 calc PR B -1
C1U C 1.0046(6) 0.0425(6) 0.0382(4) 0.054(2) Uani 0.407(8) 1 d PDU B -1
C2U C 1.0877(8) -0.0121(9) 0.0253(7) 0.054(3) Uani 0.407(8) 1 d PDU B -1
H2U H 1.1516 -0.0103 0.0533 0.065 Uiso 0.407(8) 1 calc PR B -1
C3U C 1.0767(8) -0.0701(7) -0.0293(6) 0.065(3) Uani 0.407(8) 1 d PDU B -1
H3U H 1.1335 -0.1072 -0.0380 0.078 Uiso 0.407(8) 1 calc PR B -1
C4U C 0.9848(9) -0.0734(8) -0.0698(6) 0.065(3) Uani 0.407(8) 1 d PDU B -1
H4U H 0.9773 -0.1130 -0.1062 0.078 Uiso 0.407(8) 1 calc PR B -1
C5U C 0.9029(10) -0.0183(13) -0.0572(8) 0.066(3) Uani 0.407(8) 1 d PDU B -1
H5U H 0.8396 -0.0188 -0.0859 0.079 Uiso 0.407(8) 1 calc PR B -1
C6U C 0.9123(9) 0.0375(13) -0.0035(7) 0.055(3) Uani 0.407(8) 1 d PDU B -1
H6U H 0.8544 0.0732 0.0051 0.066 Uiso 0.407(8) 1 calc PR B -1
C7V C 1.050(4) 0.055(3) 0.0880(18) 0.069(8) Uani 0.093(8) 1 d PDU B -2
H7V1 H 1.0611 0.0048 0.1194 0.103 Uiso 0.093(8) 1 calc PR B -2
H7V2 H 0.9927 0.0948 0.0980 0.103 Uiso 0.093(8) 1 calc PR B -2
H7V3 H 1.1129 0.0924 0.0895 0.103 Uiso 0.093(8) 1 calc PR B -2
C1V C 1.021(3) 0.015(3) 0.0214(18) 0.060(4) Uani 0.093(8) 1 d PDU B -2
C2V C 1.080(4) -0.054(6) -0.002(3) 0.060(5) Uani 0.093(8) 1 d PDU B -2
H2V H 1.1433 -0.0736 0.0215 0.072 Uiso 0.093(8) 1 calc PR B -2
C3V C 1.044(3) -0.095(2) -0.062(2) 0.062(5) Uani 0.093(8) 1 d PDU B -2
H3V H 1.0907 -0.1307 -0.0828 0.075 Uiso 0.093(8) 1 calc PR B -2
C4V C 0.944(3) -0.085(3) -0.089(2) 0.062(5) Uani 0.093(8) 1 d PDU B -2
H4V H 0.9137 -0.1257 -0.1223 0.075 Uiso 0.093(8) 1 calc PR B -2
C5V C 0.887(4) -0.014(5) -0.068(3) 0.062(5) Uani 0.093(8) 1 d PDU B -2
H5V H 0.8216 0.0024 -0.0914 0.074 Uiso 0.093(8) 1 calc PR B -2
C6V C 0.925(4) 0.035(5) -0.013(3) 0.059(5) Uani 0.093(8) 1 d PDU B -2
H6V H 0.8840 0.0824 0.0021 0.071 Uiso 0.093(8) 1 calc PR B -2

loop_
_atom_site_aniso_label
_atom_site_aniso_U_11
_atom_site_aniso_U_22
_atom_site_aniso_U_33
_atom_site_aniso_U_23
_atom_site_aniso_U_13
_atom_site_aniso_U_12
Pd1 0.01994(6) 0.01325(5) 0.01562(6) 0.00131(5) 0.00342(4) 0.00188(5)
C1 0.0186(8) 0.0285(9) 0.0207(8) 0.0007(6) 0.0050(7) 0.0019(7)
C2 0.0245(8) 0.0218(8) 0.0210(8) 0.0048(7) 0.0074(6) 0.0049(7)
C3 0.0213(8) 0.0212(8) 0.0217(8) 0.0015(6) 0.0083(6) 0.0026(6)
C4 0.0318(10) 0.0252(9) 0.0275(9) -0.0031(7) 0.0091(8) 0.0020(7)
C5 0.0389(11) 0.0407(12) 0.0219(9) -0.0091(8) 0.0087(8) -0.0006(9)
C6 0.0398(11) 0.0449(12) 0.0194(9) 0.0059(8) 0.0059(8) 0.0014(9)
C7 0.0323(10) 0.0288(9) 0.0262(9) 0.0086(8) 0.0073(8) 0.0026(8)
C8 0.0227(8) 0.0196(8) 0.0232(8) 0.0018(7) 0.0071(7) 0.0022(6)
C9 0.0224(8) 0.0196(8) 0.0259(9) -0.0013(6) 0.0075(7) 0.0017(6)
N1 0.0196(7) 0.0159(6) 0.0221(7) 0.0025(5) 0.0006(5) 0.0002(5)
C21 0.0180(7) 0.0190(7) 0.0223(8) 0.0045(6) -0.0015(6) 0.0014(6)
C22 0.0225(8) 0.0216(8) 0.0238(8) 0.0033(7) -0.0015(7) 0.0008(6)
C27 0.0267(9) 0.0268(9) 0.0250(9) -0.0058(7) 0.0000(7) -0.0010(7)
C28 0.0658(16) 0.0295(11) 0.0369(12) -0.0051(9) 0.0213(11) 0.0021(10)
C29 0.0552(15) 0.0557(15) 0.0415(13) 0.0154(11) 0.0201(11) 0.0096(12)
C23 0.0265(9) 0.0263(9) 0.0352(10) -0.0002(8) -0.0043(8) -0.0045(7)
C24 0.0200(9) 0.0348(10) 0.0447(12) 0.0087(9) 0.0004(8) -0.0029(8)
C25 0.0237(9) 0.0359(10) 0.0370(11) 0.0056(9) 0.0066(8) 0.0066(8)
C26 0.0245(8) 0.0238(8) 0.0258(9) 0.0028(7) 0.0024(7) 0.0054(7)
C30 0.0313(10) 0.0379(11) 0.0371(11) -0.0104(9) 0.0042(8) 0.0074(9)
C31 0.0465(14) 0.0647(17) 0.0352(12) -0.0100(12) 0.0085(10) 0.0171(12)
C32 0.0712(19) 0.0324(12) 0.0656(18) -0.0136(12) 0.0099(14) 0.0100(12)
C11 0.0204(7) 0.0147(7) 0.0176(7) -0.0006(6) 0.0031(6) 0.0014(6)
C12 0.0257(9) 0.0175(8) 0.0300(9) 0.0068(7) -0.0018(7) 0.0019(6)
C13 0.0267(9) 0.0160(7) 0.0284(9) 0.0078(7) 0.0001(7) 0.0002(6)
N2 0.0198(7) 0.0145(6) 0.0194(7) 0.0020(5) 0.0000(5) 0.0006(5)
C41 0.0206(8) 0.0147(7) 0.0225(8) -0.0004(6) -0.0017(6) -0.0003(6)
C42 0.0237(8) 0.0200(8) 0.0226(8) 0.0007(7) 0.0007(6) -0.0009(6)
C47 0.0251(9) 0.0384(10) 0.0225(9) 0.0021(8) 0.0023(7) -0.0053(8)
C48 0.0336(11) 0.0540(14) 0.0277(10) -0.0088(10) 0.0098(8) -0.0051(10)
C49 0.0435(13) 0.0565(15) 0.0419(12) 0.0234(12) 0.0077(10) -0.0026(11)
C43 0.0211(8) 0.0333(10) 0.0340(10) -0.0007(8) 0.0029(7) -0.0010(7)
C44 0.0220(9) 0.0481(13) 0.0357(11) -0.0041(10) -0.0054(8) -0.0001(8)
C45 0.0316(10) 0.0383(11) 0.0243(9) -0.0026(8) -0.0060(8) 0.0023(8)
C46 0.0273(9) 0.0189(8) 0.0220(8) -0.0007(7) -0.0005(7) 0.0013(7)
C50 0.0333(10) 0.0251(9) 0.0191(8) -0.0033(7) 0.0007(7) -0.0022(7)
C51 0.0462(12) 0.0445(12) 0.0218(9) 0.0026(9) -0.0003(8) -0.0081(10)
C52 0.0448(12) 0.0360(11) 0.0306(10) -0.0096(9) 0.0081(9) 0.0062(9)
C7S 0.075(4) 0.061(3) 0.066(4) -0.001(3) -0.023(3) 0.009(3)
C1S 0.042(2) 0.060(3) 0.043(3) -0.012(2) -0.0106(19) 0.009(2)
C2S 0.048(4) 0.074(4) 0.073(5) -0.017(4) 0.009(3) 0.004(3)
C3S 0.052(3) 0.072(4) 0.095(5) -0.037(5) 0.009(3) 0.008(4)
C4S 0.047(3) 0.064(3) 0.079(4) -0.023(3) -0.007(2) 0.000(2)
C5S 0.046(3) 0.080(3) 0.075(4) 0.003(3) 0.010(2) 0.005(3)
C6S 0.049(4) 0.065(3) 0.044(3) -0.007(3) 0.001(3) 0.027(2)
C7T 0.067(5) 0.073(4) 0.092(6) 0.003(5) -0.001(4) -0.022(4)
C1T 0.036(3) 0.065(3) 0.050(3) -0.005(3) -0.002(2) 0.001(2)
C2T 0.056(4) 0.058(4) 0.063(4) -0.001(4) 0.014(3) 0.018(4)
C3T 0.050(4) 0.075(4) 0.058(4) 0.010(3) 0.014(3) 0.017(3)
C4T 0.047(3) 0.064(3) 0.050(3) 0.014(3) -0.001(2) -0.001(3)
C5T 0.058(4) 0.059(3) 0.047(4) -0.001(3) -0.002(3) 0.007(3)
C6T 0.036(5) 0.066(3) 0.043(4) -0.006(3) 0.006(4) 0.004(3)
C7U 0.068(6) 0.072(7) 0.084(6) 0.016(5) 0.024(5) -0.003(5)
C1U 0.034(3) 0.046(6) 0.084(6) 0.031(4) 0.016(3) 0.005(3)
C2U 0.030(3) 0.043(7) 0.093(9) 0.029(5) 0.015(4) 0.002(4)
C3U 0.046(4) 0.045(5) 0.108(9) 0.018(5) 0.023(5) -0.006(3)
C4U 0.050(5) 0.051(7) 0.097(9) 0.014(5) 0.021(5) -0.011(4)
C5U 0.040(5) 0.061(6) 0.098(8) 0.021(5) 0.015(4) -0.012(4)
C6U 0.024(3) 0.050(8) 0.094(7) 0.028(5) 0.017(4) -0.001(4)
C7V 0.075(18) 0.042(15) 0.087(13) 0.035(11) 0.004(11) -0.006(15)
C1V 0.042(7) 0.050(10) 0.089(9) 0.031(7) 0.012(7) -0.007(7)
C2V 0.041(9) 0.047(11) 0.092(11) 0.036(9) 0.012(8) -0.004(8)
C3V 0.042(8) 0.054(10) 0.094(11) 0.029(8) 0.019(9) -0.008(8)
C4V 0.043(9) 0.056(10) 0.090(11) 0.025(8) 0.017(8) -0.011(9)
C5V 0.038(8) 0.054(9) 0.094(10) 0.027(8) 0.013(7) -0.010(7)
C6V 0.039(8) 0.051(10) 0.090(10) 0.029(7) 0.015(8) -0.005(8)

loop_
_atom_type_symbol
_atom_type_description
_atom_type_scat_dispersion_real
_atom_type_scat_dispersion_imag
_atom_type_scat_source
C C 0.0033 0.0016 'International Tables Vol C Tables 4.2.6.8 and 6.1.1.4'
H H 0.0000 0.0000 'International Tables Vol C Tables 4.2.6.8 and 6.1.1.4'
N N 0.0061 0.0033 'International Tables Vol C Tables 4.2.6.8 and 6.1.1.4'
Pd Pd -0.9988 1.0072 'International Tables Vol C Tables 4.2.6.8 and 6.1.1.4'

loop_
_geom_angle_atom_site_label_1
_geom_angle_atom_site_label_2
_geom_angle_atom_site_label_3
_geom_angle
_geom_angle_site_symmetry_1
_geom_angle_site_symmetry_3
C11 Pd1 C9 93.14(6) . 3_675
C11 Pd1 C2 96.03(6) . .
C9 Pd1 C2 170.74(7) 3_675 .
C11 Pd1 C1 121.47(6) . .
C9 Pd1 C1 138.06(6) 3_675 .
C2 Pd1 C1 35.32(6) . .
C11 Pd1 C1 124.48(6) . 3_675
C9 Pd1 C1 35.16(6) 3_675 3_675
C2 Pd1 C1 135.91(6) . 3_675
C1 Pd1 C1 113.64(4) . 3_675
C11 Pd1 Pd1 173.93(5) . 3_675
C9 Pd1 Pd1 85.76(5) 3_675 3_675
C2 Pd1 Pd1 85.26(5) . 3_675
C1 Pd1 Pd1 57.23(4) . 3_675
C1 Pd1 Pd1 56.41(4) 3_675 3_675
C2 C1 C9 110.85(16) . .
C2 C1 Pd1 62.07(9) . .
C9 C1 Pd1 115.70(12) . .
C2 C1 Pd1 114.19(12) . 3_675
C9 C1 Pd1 60.70(9) . 3_675
Pd1 C1 Pd1 66.36(4) . 3_675
C2 C1 H1 122.7(12) . .
C9 C1 H1 124.4(12) . .
Pd1 C1 H1 102.1(12) . .
Pd1 C1 H1 105.3(12) 3_675 .
C1 C2 C3 106.01(15) . .
C1 C2 Pd1 82.60(10) . .
C3 C2 Pd1 114.15(11) . .
C1 C2 H2 122.9(12) . .
C3 C2 H2 121.5(12) . .
Pd1 C2 H2 102.9(12) . .
C4 C3 C8 120.15(16) . .
C4 C3 C2 131.31(16) . .
C8 C3 C2 108.38(15) . .
C5 C4 C3 119.43(18) . .
C5 C4 H4 120.3 . .
C3 C4 H4 120.3 . .
C4 C5 C6 120.45(18) . .
C4 C5 H5 119.8 . .
C6 C5 H5 119.8 . .
C7 C6 C5 121.10(18) . .
C7 C6 H6 119.5 . .
C5 C6 H6 119.5 . .
C6 C7 C8 119.44(18) . .
C6 C7 H7 120.3 . .
C8 C7 H7 120.3 . .
C7 C8 C3 119.43(16) . .
C7 C8 C9 131.80(17) . .
C3 C8 C9 108.67(15) . .
C1 C9 C8 105.88(15) . .
C1 C9 Pd1 84.14(10) . 3_675
C8 C9 Pd1 112.38(12) . 3_675
C1 C9 H9 122.4(12) . .
C8 C9 H9 121.4(12) . .
Pd1 C9 H9 104.2(12) 3_675 .
C11 N1 C12 111.79(14) . .
C11 N1 C21 127.32(14) . .
C12 N1 C21 120.42(14) . .
C22 C21 C26 122.86(16) . .
C22 C21 N1 119.71(15) . .
C26 C21 N1 117.37(15) . .
C21 C22 C23 117.00(17) . .
C21 C22 C27 122.99(16) . .
C23 C22 C27 119.99(17) . .
C22 C27 C29 111.20(17) . .
C22 C27 C28 112.28(16) . .
C29 C27 C28 109.84(18) . .
C22 C27 H27 107.8 . .
C29 C27 H27 107.8 . .
C28 C27 H27 107.8 . .
C27 C28 H28A 109.5 . .
C27 C28 H28B 109.5 . .
H28A C28 H28B 109.5 . .
C27 C28 H28C 109.5 . .
H28A C28 H28C 109.5 . .
H28B C28 H28C 109.5 . .
C27 C29 H29A 109.5 . .
C27 C29 H29B 109.5 . .
H29A C29 H29B 109.5 . .
C27 C29 H29C 109.5 . .
H29A C29 H29C 109.5 . .
H29B C29 H29C 109.5 . .
C24 C23 C22 121.31(18) . .
C24 C23 H23 119.3 . .
C22 C23 H23 119.3 . .
C23 C24 C25 120.33(18) . .
C23 C24 H24 119.8 . .
C25 C24 H24 119.8 . .
C24 C25 C26 121.16(18) . .
C24 C25 H25 119.4 . .
C26 C25 H25 119.4 . .
C25 C26 C21 117.30(17) . .
C25 C26 C30 119.73(17) . .
C21 C26 C30 122.96(17) . .
C26 C30 C32 111.74(18) . .
C26 C30 C31 112.11(19) . .
C32 C30 C31 109.59(19) . .
C26 C30 H30 107.7 . .
C32 C30 H30 107.7 . .
C31 C30 H30 107.7 . .
C30 C31 H31A 109.5 . .
C30 C31 H31B 109.5 . .
H31A C31 H31B 109.5 . .
C30 C31 H31C 109.5 . .
H31A C31 H31C 109.5 . .
H31B C31 H31C 109.5 . .
C30 C32 H32A 109.5 . .
C30 C32 H32B 109.5 . .
H32A C32 H32B 109.5 . .
C30 C32 H32C 109.5 . .
H32A C32 H32C 109.5 . .
H32B C32 H32C 109.5 . .
N2 C11 N1 102.83(13) . .
N2 C11 Pd1 130.54(12) . .
N1 C11 Pd1 126.01(12) . .
C13 C12 N1 106.82(15) . .
C13 C12 H12 126.6 . .
N1 C12 H12 126.6 . .
C12 C13 N2 106.84(15) . .
C12 C13 H13 126.6 . .
N2 C13 H13 126.6 . .
C11 N2 C13 111.71(14) . .
C11 N2 C41 128.33(14) . .
C13 N2 C41 119.94(14) . .
C42 C41 C46 122.37(16) . .
C42 C41 N2 117.87(15) . .
C46 C41 N2 119.57(15) . .
C43 C42 C41 117.73(16) . .
C43 C42 C47 118.85(16) . .
C41 C42 C47 123.42(16) . .
C42 C47 C48 111.06(16) . .
C42 C47 C49 111.54(17) . .
C48 C47 C49 109.34(17) . .
C42 C47 H47 108.3 . .
C48 C47 H47 108.3 . .
C49 C47 H47 108.3 . .
C47 C48 H48A 109.5 . .
C47 C48 H48B 109.5 . .
H48A C48 H48B 109.5 . .
C47 C48 H48C 109.5 . .
H48A C48 H48C 109.5 . .
H48B C48 H48C 109.5 . .
C47 C49 H49A 109.5 . .
C47 C49 H49B 109.5 . .
H49A C49 H49B 109.5 . .
C47 C49 H49C 109.5 . .
H49A C49 H49C 109.5 . .
H49B C49 H49C 109.5 . .
C44 C43 C42 121.11(18) . .
C44 C43 H43 119.4 . .
C42 C43 H43 119.4 . .
C43 C44 C45 120.08(18) . .
C43 C44 H44 120.0 . .
C45 C44 H44 120.0 . .
C44 C45 C46 121.76(18) . .
C44 C45 H45 119.1 . .
C46 C45 H45 119.1 . .
C45 C46 C41 116.94(17) . .
C45 C46 C50 120.94(16) . .
C41 C46 C50 122.06(16) . .
C46 C50 C51 113.04(16) . .
C46 C50 C52 110.22(16) . .
C51 C50 C52 109.28(16) . .
C46 C50 H50 108.1 . .
C51 C50 H50 108.1 . .
C52 C50 H50 108.1 . .
C50 C51 H51A 109.5 . .
C50 C51 H51B 109.5 . .
H51A C51 H51B 109.5 . .
C50 C51 H51C 109.5 . .
H51A C51 H51C 109.5 . .
H51B C51 H51C 109.5 . .
C50 C52 H52A 109.5 . .
C50 C52 H52B 109.5 . .
H52A C52 H52B 109.5 . .
C50 C52 H52C 109.5 . .
H52A C52 H52C 109.5 . .
H52B C52 H52C 109.5 . .
C2S C1S C6S 117.8(6) . .
C2S C1S C7S 121.3(6) . .
C6S C1S C7S 120.8(6) . .
C1S C2S C3S 120.4(7) . .
C1S C2S H2S 119.8 . .
C3S C2S H2S 119.8 . .
C4S C3S C2S 122.4(7) . .
C4S C3S H3S 118.8 . .
C2S C3S H3S 118.8 . .
C3S C4S C5S 118.3(6) . .
C3S C4S H4S 120.9 . .
C5S C4S H4S 120.9 . .
C4S C5S C6S 120.0(7) . .
C4S C5S H5S 120.0 . .
C6S C5S H5S 120.0 . .
C1S C6S C5S 120.9(7) . .
C1S C6S H6S 119.5 . .
C5S C6S H6S 119.5 . .
C1T C7T H7T1 109.5 . .
C1T C7T H7T2 109.5 . .
H7T1 C7T H7T2 109.5 . .
C1T C7T H7T3 109.5 . .
H7T1 C7T H7T3 109.5 . .
H7T2 C7T H7T3 109.5 . .
C6T C1T C2T 117.8(7) . .
C6T C1T C7T 120.0(7) . .
C2T C1T C7T 122.1(7) . .
C1T C2T C3T 119.7(8) . .
C1T C2T H2T 120.2 . .
C3T C2T H2T 120.2 . .
C4T C3T C2T 122.1(7) . .
C4T C3T H3T 118.9 . .
C2T C3T H3T 118.9 . .
C3T C4T C5T 118.7(7) . .
C3T C4T H4T 120.6 . .
C5T C4T H4T 120.6 . .
C4T C5T C6T 120.4(8) . .
C4T C5T H5T 119.8 . .
C6T C5T H5T 119.8 . .
C1T C6T C5T 121.0(9) . .
C1T C6T H6T 119.5 . .
C5T C6T H6T 119.5 . .
C1U C7U H7U1 109.5 . .
C1U C7U H7U2 109.5 . .
H7U1 C7U H7U2 109.5 . .
C1U C7U H7U3 109.5 . .
H7U1 C7U H7U3 109.5 . .
H7U2 C7U H7U3 109.5 . .
C6U C1U C2U 118.3(8) . .
C6U C1U C7U 120.9(8) . .
C2U C1U C7U 120.7(8) . .
C1U C2U C3U 120.0(9) . .
C1U C2U H2U 120.0 . .
C3U C2U H2U 120.0 . .
C4U C3U C2U 120.4(9) . .
C4U C3U H3U 119.8 . .
C2U C3U H3U 119.8 . .
C3U C4U C5U 119.4(10) . .
C3U C4U H4U 120.3 . .
C5U C4U H4U 120.3 . .
C6U C5U C4U 120.6(10) . .
C6U C5U H5U 119.7 . .
C4U C5U H5U 119.7 . .
C5U C6U C1U 121.3(9) . .
C5U C6U H6U 119.4 . .
C1U C6U H6U 119.4 . .
C1V C7V H7V1 109.5 . .
C1V C7V H7V2 109.5 . .
H7V1 C7V H7V2 109.5 . .
C1V C7V H7V3 109.5 . .
H7V1 C7V H7V3 109.5 . .
H7V2 C7V H7V3 109.5 . .
C2V C1V C6V 117.6(17) . .
C2V C1V C7V 122.6(19) . .
C6V C1V C7V 118.8(19) . .
C1V C2V C3V 119.8(18) . .
C1V C2V H2V 120.1 . .
C3V C2V H2V 120.1 . .
C4V C3V C2V 121(2) . .
C4V C3V H3V 119.6 . .
C2V C3V H3V 119.6 . .
C3V C4V C5V 118(2) . .
C3V C4V H4V 121.0 . .
C5V C4V H4V 121.0 . .
C4V C5V C6V 120.2(19) . .
C4V C5V H5V 119.9 . .
C6V C5V H5V 119.9 . .
C1V C6V C5V 121.4(18) . .
C1V C6V H6V 119.3 . .
C5V C6V H6V 119.3 . .

loop_
_geom_bond_atom_site_label_1
_geom_bond_atom_site_label_2
_geom_bond_distance
_geom_bond_site_symmetry_2
Pd1 C11 2.0609(16) .
Pd1 C9 2.1637(17) 3_675
Pd1 C2 2.1785(16) .
Pd1 C1 2.4451(17) .
Pd1 C1 2.4681(17) 3_675
Pd1 Pd1 2.6889(2) 3_675
C1 C2 1.426(3) .
C1 C9 1.429(2) .
C1 Pd1 2.4681(17) 3_675
C1 H1 0.978(15) .
C2 C3 1.465(2) .
C2 H2 0.964(15) .
C3 C4 1.395(2) .
C3 C8 1.420(2) .
C4 C5 1.388(3) .
C4 H4 0.9500 .
C5 C6 1.391(3) .
C5 H5 0.9500 .
C6 C7 1.383(3) .
C6 H6 0.9500 .
C7 C8 1.401(2) .
C7 H7 0.9500 .
C8 C9 1.462(2) .
C9 Pd1 2.1637(17) 3_675
C9 H9 0.986(15) .
N1 C11 1.372(2) .
N1 C12 1.392(2) .
N1 C21 1.447(2) .
C21 C22 1.398(2) .
C21 C26 1.402(2) .
C22 C23 1.399(3) .
C22 C27 1.517(3) .
C27 C29 1.523(3) .
C27 C28 1.526(3) .
C27 H27 1.0000 .
C28 H28A 0.9800 .
C28 H28B 0.9800 .
C28 H28C 0.9800 .
C29 H29A 0.9800 .
C29 H29B 0.9800 .
C29 H29C 0.9800 .
C23 C24 1.374(3) .
C23 H23 0.9500 .
C24 C25 1.382(3) .
C24 H24 0.9500 .
C25 C26 1.391(3) .
C25 H25 0.9500 .
C26 C30 1.521(3) .
C30 C32 1.533(3) .
C30 C31 1.537(3) .
C30 H30 1.0000 .
C31 H31A 0.9800 .
C31 H31B 0.9800 .
C31 H31C 0.9800 .
C32 H32A 0.9800 .
C32 H32B 0.9800 .
C32 H32C 0.9800 .
C11 N2 1.370(2) .
C12 C13 1.337(2) .
C12 H12 0.9500 .
C13 N2 1.394(2) .
C13 H13 0.9500 .
N2 C41 1.446(2) .
C41 C42 1.402(2) .
C41 C46 1.410(2) .
C42 C43 1.395(2) .
C42 C47 1.519(2) .
C47 C48 1.534(3) .
C47 C49 1.534(3) .
C47 H47 1.0000 .
C48 H48A 0.9800 .
C48 H48B 0.9800 .
C48 H48C 0.9800 .
C49 H49A 0.9800 .
C49 H49B 0.9800 .
C49 H49C 0.9800 .
C43 C44 1.378(3) .
C43 H43 0.9500 .
C44 C45 1.382(3) .
C44 H44 0.9500 .
C45 C46 1.392(3) .
C45 H45 0.9500 .
C46 C50 1.520(3) .
C50 C51 1.528(3) .
C50 C52 1.533(3) .
C50 H50 1.0000 .
C51 H51A 0.9800 .
C51 H51B 0.9800 .
C51 H51C 0.9800 .
C52 H52A 0.9800 .
C52 H52B 0.9800 .
C52 H52C 0.9800 .
C7S C1S 1.524(7) .
C7S H7S1 0.9800 .
C7S H7S2 0.9800 .
C7S H7S3 0.9800 .
C1S C2S 1.362(8) .
C1S C6S 1.387(9) .
C2S C3S 1.387(8) .
C2S H2S 0.9500 .
C3S C4S 1.342(9) .
C3S H3S 0.9500 .
C4S C5S 1.381(8) .
C4S H4S 0.9500 .
C5S C6S 1.394(10) .
C5S H5S 0.9500 .
C6S H6S 0.9500 .
C7T C1T 1.505(9) .
C7T H7T1 0.9800 .
C7T H7T2 0.9800 .
C7T H7T3 0.9800 .
C1T C6T 1.380(11) .
C1T C2T 1.387(9) .
C2T C3T 1.398(10) .
C2T H2T 0.9500 .
C3T C4T 1.334(9) .
C3T H3T 0.9500 .
C4T C5T 1.382(8) .
C4T H4T 0.9500 .
C5T C6T 1.382(11) .
C5T H5T 0.9500 .
C6T H6T 0.9500 .
C7U C1U 1.512(10) .
C7U H7U1 0.9800 .
C7U H7U2 0.9800 .
C7U H7U3 0.9800 .
C1U C6U 1.388(10) .
C1U C2U 1.394(10) .
C2U C3U 1.413(11) .
C2U H2U 0.9500 .
C3U C4U 1.371(11) .
C3U H3U 0.9500 .
C4U C5U 1.384(11) .
C4U H4U 0.9500 .
C5U C6U 1.380(11) .
C5U H5U 0.9500 .
C6U H6U 0.9500 .
C7V C1V 1.517(16) .
C7V H7V1 0.9800 .
C7V H7V2 0.9800 .
C7V H7V3 0.9800 .
C1V C2V 1.381(14) .
C1V C6V 1.388(14) .
C2V C3V 1.400(15) .
C2V H2V 0.9500 .
C3V C4V 1.365(15) .
C3V H3V 0.9500 .
C4V C5V 1.372(15) .
C4V H4V 0.9500 .
C5V C6V 1.389(15) .
C5V H5V 0.9500 .
C6V H6V 0.9500 .
